data_2017879
loop_
_publ_author_name
'Hata, Yoshiaki'
'Kanke, Yasushi'
'Kita, Eiji'

_publ_section_title
;
 The structural phase transition in SrV~6~O~11~
;
_journal_coeditor_code FA3226
_journal_issue 12
_journal_name_full 'Acta Crystallographica Section C'
_journal_page_first i99
_journal_page_last i102
_journal_paper_doi 10.1107/S0108270110046299
_journal_volume 66
_journal_year 2010
_chemical_formula_iupac 'Sr V6 O11'
_chemical_formula_structural 'Sr O11 V6'
_chemical_formula_sum 'O11 Sr V6'
_chemical_formula_weight 569.26
_chemical_name_systematic
;
strontium haxavanadium undecaoxide
;
_space_group_IT_number 194
_symmetry_cell_setting hexagonal
_symmetry_space_group_name_Hall '-P 6c 2c'
_symmetry_space_group_name_H-M 'P 63/m m c'
_atom_sites_solution_primary isomor
_atom_sites_solution_secondary difmap
_audit_creation_method SHELXL-97
_cell_angle_alpha 90.00
_cell_angle_beta 90.00
_cell_angle_gamma 120.00
_cell_formula_units_Z 2
_cell_length_a 5.77730(10)
_cell_length_b 5.77730(10)
_cell_length_c 13.0852(3)
_cell_measurement_reflns_used 22
_cell_measurement_temperature 353
_cell_measurement_theta_max 44.50
_cell_measurement_theta_min 43.00
_cell_volume 378.234(13)
_computing_cell_refinement 'CAD-4 (Enraf--Nonius, 1981)'
_computing_data_collection 'CAD-4 (Enraf--Nonius, 1981)'
_computing_data_reduction
;
SDP (Frenz, B. A. & Associates, Inc., 1985)
;
_computing_molecular_graphics 'VESTA (K. Momma <i>et al.</i>, 2008)'
_computing_publication_material 'SHELXL97 (Sheldrick, 2008)'
_computing_structure_refinement 'SHELXL97 (Sheldrick, 2008)'
_computing_structure_solution 'SHELXS97 (Sheldrick, 2008)'
_diffrn_ambient_temperature 353
_diffrn_measured_fraction_theta_full 1.00
_diffrn_measurement_device 'Enraf--Nonius CAD-4'
_diffrn_measurement_method \w/2\q-scan
_diffrn_radiation_monochromator graphite
_diffrn_radiation_source 'fine-focus sealed tube'
_diffrn_radiation_type MoK\a
_diffrn_radiation_wavelength 0.71073
_diffrn_reflns_av_R_equivalents 0.016
_diffrn_reflns_limit_h_max 5
_diffrn_reflns_limit_h_min -5
_diffrn_reflns_limit_k_max 9
_diffrn_reflns_limit_k_min -9
_diffrn_reflns_limit_l_max 26
_diffrn_reflns_limit_l_min -26
_diffrn_reflns_number 1290
_diffrn_reflns_theta_full 44.99
_diffrn_reflns_theta_max 44.99
_diffrn_reflns_theta_min 3.08
_diffrn_standards_decay_% 0.7
_diffrn_standards_interval_time 240
_diffrn_standards_number 3
_exptl_absorpt_coefficient_mu 14.149
_exptl_absorpt_correction_T_max 0.532
_exptl_absorpt_correction_T_min 0.413
_exptl_absorpt_correction_type gaussian
_exptl_absorpt_process_details
;
(SDP; Frenz, B. A. & Associates, Inc., 1985)
;
_exptl_crystal_colour black
_exptl_crystal_density_diffrn 5.016
_exptl_crystal_density_method 'not measured'
_exptl_crystal_description plate
_exptl_crystal_F_000 528
_exptl_crystal_size_max 0.310
_exptl_crystal_size_mid 0.135
_exptl_crystal_size_min 0.075
_refine_diff_density_max 0.835
_refine_diff_density_min -0.807
_refine_ls_extinction_coef 0.061(3)
_refine_ls_extinction_expression Fc^*^=kFc[1+0.001xFc^2^\l^3^/sin(2\q)]^-1/4^
_refine_ls_extinction_method SHELXL
_refine_ls_goodness_of_fit_ref 1.369
_refine_ls_matrix_type full
_refine_ls_number_parameters 26
_refine_ls_number_reflns 447
_refine_ls_number_restraints 0
_refine_ls_restrained_S_all 1.369
_refine_ls_R_factor_all 0.0209
_refine_ls_R_factor_gt 0.0205
_refine_ls_shift/su_max 0.000
_refine_ls_shift/su_mean 0.000
_refine_ls_structure_factor_coef Fsqd
_refine_ls_weighting_details 'calc w=1/[\s^2^(Fo^2^)+(0.0218P)^2^+0.2463P] where P=(Fo^2^+2Fc^2^)/3'
_refine_ls_weighting_scheme calc
_refine_ls_wR_factor_gt 0.0533
_refine_ls_wR_factor_ref 0.0535
_reflns_number_gt 447
_reflns_number_total 645
_reflns_threshold_expression I>1.5\s(I)
_cod_data_source_file fa3226.cif
_cod_data_source_block I_353K
_cod_original_sg_symbol_Hall -P6c2c
_cod_original_sg_symbol_H-M P63/mmc
_cod_database_code 2017879
_cod_database_fobs_code 2017879

loop_
_symmetry_equiv_pos_as_xyz
'x, y, z'
'-y, x-y, z'
'-x+y, -x, z'
'-x, -y, z+1/2'
'y, -x+y, z+1/2'
'x-y, x, z+1/2'
'-y, -x, z'
'-x+y, y, z'
'x, x-y, z'
'y, x, z+1/2'
'x-y, -y, z+1/2'
'-x, -x+y, z+1/2'
'-x, -y, -z'
'y, -x+y, -z'
'x-y, x, -z'
'x, y, -z-1/2'
'-y, x-y, -z-1/2'
'-x+y, -x, -z-1/2'
'y, x, -z'
'x-y, -y, -z'
'-x, -x+y, -z'
'-y, -x, -z-1/2'
'-x+y, y, -z-1/2'
'x, x-y, -z-1/2'

loop_
_atom_site_type_symbol
_atom_site_label
_atom_site_fract_x
_atom_site_fract_y
_atom_site_fract_z
_atom_site_U_iso_or_equiv
_atom_site_adp_type
_atom_site_calc_flag
_atom_site_refinement_flags
_atom_site_occupancy
_atom_site_disorder_assembly
_atom_site_disorder_group
Sr Sr1 0.3333 0.6667 0.2500 0.01058(13) Uani d S 1 . .
V V1 0.5000 0.5000 0.5000 0.00609(9) Uani d S 1 . .
V V2 0.0000 0.0000 0.35381(4) 0.00490(9) Uani d S 1 . .
V V3 0.3333 0.6667 0.7500 0.00656(13) Uani d S 1 . .
O O1 0.17350(14) 0.3470(3) 0.41844(9) 0.0069(2) Uani d S 1 . .
O O2 0.3048(4) 0.1524(2) 0.2500 0.0083(3) Uani d S 1 . .
O O3 0.3333 0.6667 0.59029(16) 0.0061(4) Uani d S 1 . .

loop_
_atom_site_aniso_label
_atom_site_aniso_U_11
_atom_site_aniso_U_22
_atom_site_aniso_U_33
_atom_site_aniso_U_12
_atom_site_aniso_U_13
_atom_site_aniso_U_23
Sr1 0.01041(16) 0.01041(16) 0.0109(2) 0.00521(8) 0.000 0.000
V1 0.00578(12) 0.00919(16) 0.00444(13) 0.00459(8) 0.00005(9) 0.00011(18)
V2 0.00495(11) 0.00495(11) 0.00479(15) 0.00247(6) 0.000 0.000
V3 0.00402(19) 0.00402(19) 0.0117(3) 0.00201(9) 0.000 0.000
O1 0.0065(4) 0.0066(5) 0.0078(4) 0.0033(2) 0.00099(19) 0.0020(4)
O2 0.0120(7) 0.0053(8) 0.0055(6) 0.0026(4) 0.000 0.000
O3 0.0060(5) 0.0060(5) 0.0062(8) 0.0030(3) 0.000 0.000

loop_
_atom_type_symbol
_atom_type_description
_atom_type_scat_dispersion_real
_atom_type_scat_dispersion_imag
_atom_type_scat_source
Sr Sr -1.5307 3.2498 'International Tables Vol C Tables 4.2.6.8 and 6.1.1.4'
O O 0.0106 0.0060 'International Tables Vol C Tables 4.2.6.8 and 6.1.1.4'
V V 0.3005 0.5294 'International Tables Vol C Tables 4.2.6.8 and 6.1.1.4'

loop_
_geom_angle_atom_site_label_1
_geom_angle_atom_site_label_2
_geom_angle_atom_site_label_3
_geom_angle_site_symmetry_1
_geom_angle_site_symmetry_3
_geom_angle
_geom_angle_publ_flag
O1 V1 O1 . 2_665 90.39(8) no
O1 V1 O1 . 14_556 89.61(8) no
O1 V1 O3 . 14_556 92.68(4) no
O1 V1 O3 . . 87.32(4) no
O1 V2 O1 . 3 102.26(5) no
O1 V2 O2 . . 87.46(4) no
O2 V2 O2 . 3 80.59(6) no
O2 V3 O2 6 5_565 120. no
O2 V3 O3 6 . 90. no
V1 O1 V1 . 3_565 95.44(6) no
V1 O3 V1 . 3_565 89.93(7) no
V2 O2 V2 . 16_556 83.38(8) no
V1 O1 V2 . . 126.29(4) no
V1 O3 V3 . . 125.31(5) no
V2 O2 V3 . 5_554 138.31(4) no

loop_
_geom_bond_atom_site_label_1
_geom_bond_atom_site_label_2
_geom_bond_site_symmetry_2
_geom_bond_distance
_geom_bond_publ_flag
Sr1 O1 . 2.7232(13) yes
Sr1 O2 . 2.892(2) yes
V1 O1 . 1.9522(9) yes
V1 O3 . 2.0438(12) yes
V2 O1 . 1.9312(14) yes
V2 O2 . 2.0423(16) yes
V3 O2 6 1.810(2) yes
V3 O3 . 2.090(2) yes
V1 V1 3_565 2.88870(10) yes
V2 V2 16_556 2.7166(9) yes
